data_8104706
loop_
_publ_author_name
'Geng, Lei'

_publ_section_title
;
 The crystal structure of Ba 2 Mn(SeO3)2Cl2 containing 1
 \\infty[Mn(SeO3)2Cl2]4&#x2212; chains
;
_journal_issue 4
_journal_name_full 'Zeitschrift f\"ur Kristallographie - New Crystal Structures'
_journal_page_first 771
_journal_page_last 772
_journal_paper_doi 10.1515/ncrs-2021-0097
_journal_volume 236
_journal_year 2021
_chemical_formula_sum 'Ba2 Cl2 Mn O6 Se2'
_chemical_formula_weight 654.44
_space_group_crystal_system orthorhombic
_space_group_IT_number 58
_space_group_name_Hall '-P 2 2n'
_space_group_name_H-M_alt 'P n n m'
_atom_sites_solution_hydrogens .
_cell_angle_alpha 90
_cell_angle_beta 90
_cell_angle_gamma 90
_cell_formula_units_Z 2
_cell_length_a 6.7685(5)
_cell_length_b 12.8618(10)
_cell_length_c 5.4685(4)
_cell_measurement_reflns_used 6093
_cell_measurement_temperature 298(2)
_cell_measurement_theta_max 27.47
_cell_measurement_theta_min 3.01
_cell_volume 476.06(6)
_computing_structure_refinement 'SHELXL-2014/7 (Sheldrick, 2014)'
_diffrn_ambient_temperature 298(2)
_diffrn_measured_fraction_theta_full 1.000
_diffrn_measured_fraction_theta_max 1.000
_diffrn_measurement_device_type 'Bruker D8 QUEST CCD area detector'
_diffrn_radiation_type MoK\a
_diffrn_radiation_wavelength 0.71073
_diffrn_reflns_av_R_equivalents 0.0473
_diffrn_reflns_av_unetI/netI 0.0221
_diffrn_reflns_Laue_measured_fraction_full 1.000
_diffrn_reflns_Laue_measured_fraction_max 1.000
_diffrn_reflns_limit_h_max 8
_diffrn_reflns_limit_h_min -8
_diffrn_reflns_limit_k_max 16
_diffrn_reflns_limit_k_min -16
_diffrn_reflns_limit_l_max 7
_diffrn_reflns_limit_l_min -7
_diffrn_reflns_number 6943
_diffrn_reflns_point_group_measured_fraction_full 1.000
_diffrn_reflns_point_group_measured_fraction_max 1.000
_diffrn_reflns_theta_full 25.242
_diffrn_reflns_theta_max 27.473
_diffrn_reflns_theta_min 3.168
_exptl_absorpt_coefficient_mu 17.683
_exptl_absorpt_correction_T_max 0.171
_exptl_absorpt_correction_T_min 0.09
_exptl_absorpt_correction_type multi-scan
_exptl_crystal_colour colorless
_exptl_crystal_density_diffrn 4.565
_exptl_crystal_description needle
_exptl_crystal_F_000 574
_exptl_crystal_size_max 0.200
_exptl_crystal_size_mid 0.120
_exptl_crystal_size_min 0.100
_refine_diff_density_max 1.294
_refine_diff_density_min -0.527
_refine_diff_density_rms 0.237
_refine_ls_extinction_coef 0.0102(13)
_refine_ls_extinction_expression Fc^*^=kFc[1+0.001xFc^2^\l^3^/sin(2\q)]^-1/4^
_refine_ls_extinction_method 'SHELXL-2014/7 (Sheldrick 2014'
_refine_ls_goodness_of_fit_ref 1.077
_refine_ls_hydrogen_treatment undef
_refine_ls_matrix_type full
_refine_ls_number_parameters 39
_refine_ls_number_reflns 604
_refine_ls_number_restraints 0
_refine_ls_restrained_S_all 1.077
_refine_ls_R_factor_all 0.0200
_refine_ls_R_factor_gt 0.0191
_refine_ls_shift/su_max 0.001
_refine_ls_shift/su_mean 0.000
_refine_ls_structure_factor_coef Fsqd
_refine_ls_weighting_details 'w=1/[\s^2^(Fo^2^)+(0.0673P)^2^+0.9680P] where P=(Fo^2^+2Fc^2^)/3'
_refine_ls_weighting_scheme calc
_refine_ls_wR_factor_gt 0.0843
_refine_ls_wR_factor_ref 0.0854
_reflns_Friedel_coverage 0.000
_reflns_Friedel_fraction_full .
_reflns_Friedel_fraction_max .
_reflns_number_gt 584
_reflns_number_total 604
_reflns_threshold_expression 'I > 2\s(I)'
_cod_data_source_file suppl_j_ncrs-2021-0097_suppl.cif
_cod_data_source_block a
_cod_database_code 8104706
_shelx_space_group_comment
;
The symmetry employed for this shelxl refinement is uniquely defined
by the following loop, which should always be used as a source of
symmetry information in preference to the above space-group names.
They are only intended as comments.
;
_shelx_estimated_absorpt_t_min 0.126
_shelx_estimated_absorpt_t_max 0.271

loop_
_space_group_symop_operation_xyz
'x, y, z'
'-x, -y, z'
'-x+1/2, y+1/2, -z+1/2'
'x+1/2, -y+1/2, -z+1/2'
'-x, -y, -z'
'x, y, -z'
'x-1/2, -y-1/2, z-1/2'
'-x-1/2, y-1/2, z-1/2'

loop_
_atom_site_label
_atom_site_type_symbol
_atom_site_fract_x
_atom_site_fract_y
_atom_site_fract_z
_atom_site_U_iso_or_equiv
_atom_site_adp_type
_atom_site_occupancy
_atom_site_site_symmetry_order
_atom_site_calc_flag
_atom_site_refinement_flags_posn
_atom_site_refinement_flags_adp
_atom_site_refinement_flags_occupancy
_atom_site_disorder_assembly
_atom_site_disorder_group
Ba1 Ba 0.30482(6) 0.26921(3) 0.0000 0.0119(2) Uani 1 2 d S T P . .
Mn1 Mn 0.0000 0.0000 0.0000 0.0108(3) Uani 1 4 d S T P . .
Se1 Se 0.76363(10) 0.42182(4) 0.0000 0.0102(3) Uani 1 2 d S T P . .
O1 O 0.6103(5) 0.3885(2) 0.2359(5) 0.0140(6) Uani 1 1 d . . . . .
O2 O 0.9208(8) 0.3220(4) 0.0000 0.0211(10) Uani 1 2 d S T P . .
Cl1 Cl 0.6736(2) 0.10477(14) 0.0000 0.0183(4) Uani 1 2 d S T P . .

loop_
_atom_site_aniso_label
_atom_site_aniso_U_11
_atom_site_aniso_U_22
_atom_site_aniso_U_33
_atom_site_aniso_U_23
_atom_site_aniso_U_13
_atom_site_aniso_U_12
Ba1 0.0109(3) 0.0132(3) 0.0115(3) 0.000 0.000 -0.00133(12)
Mn1 0.0142(7) 0.0115(6) 0.0066(6) 0.000 0.000 -0.0018(5)
Se1 0.0121(4) 0.0103(4) 0.0083(4) 0.000 0.000 -0.0013(2)
O1 0.0167(16) 0.0166(15) 0.0088(14) -0.0014(14) 0.0046(13) 0.0001(11)
O2 0.014(2) 0.027(3) 0.022(2) 0.000 0.000 0.003(2)
Cl1 0.0166(8) 0.0196(8) 0.0187(9) 0.000 0.000 0.0033(6)

loop_
_atom_type_symbol
_atom_type_description
_atom_type_scat_dispersion_real
_atom_type_scat_dispersion_imag
_atom_type_scat_source
O O 0.0106 0.0060 'International Tables Vol C Tables 4.2.6.8 and 6.1.1.4'
Cl Cl 0.1484 0.1585 'International Tables Vol C Tables 4.2.6.8 and 6.1.1.4'
Mn Mn 0.3368 0.7283 'International Tables Vol C Tables 4.2.6.8 and 6.1.1.4'
Se Se -0.0929 2.2259 'International Tables Vol C Tables 4.2.6.8 and 6.1.1.4'
Ba Ba -0.3244 2.2819 'International Tables Vol C Tables 4.2.6.8 and 6.1.1.4'

loop_
_geom_angle_atom_site_label_1
_geom_angle_atom_site_label_2
_geom_angle_atom_site_label_3
_geom_angle
_geom_angle_site_symmetry_1
_geom_angle_site_symmetry_3
O2 Ba1 O1 74.31(11) 1_455 7_565
O2 Ba1 O1 74.31(11) 1_455 4_455
O1 Ba1 O1 61.69(11) 7_565 4_455
O2 Ba1 O1 124.06(11) 1_455 .
O1 Ba1 O1 161.62(10) 7_565 .
O1 Ba1 O1 119.31(5) 4_455 .
O2 Ba1 O1 124.06(11) 1_455 6
O1 Ba1 O1 119.31(5) 7_565 6
O1 Ba1 O1 161.62(10) 4_455 6
O1 Ba1 O1 53.23(11) . 6
O2 Ba1 O2 110.07(12) 1_455 7_565
O1 Ba1 O2 52.36(11) 7_565 7_565
O1 Ba1 O2 107.48(10) 4_455 7_565
O1 Ba1 O2 114.71(11) . 7_565
O1 Ba1 O2 67.77(10) 6 7_565
O2 Ba1 O2 110.07(12) 1_455 7_566
O1 Ba1 O2 107.48(10) 7_565 7_566
O1 Ba1 O2 52.36(11) 4_455 7_566
O1 Ba1 O2 67.77(10) . 7_566
O1 Ba1 O2 114.71(11) 6 7_566
O2 Ba1 O2 125.40(18) 7_565 7_566
O2 Ba1 Cl1 154.35(11) 1_455 .
O1 Ba1 Cl1 83.75(7) 7_565 .
O1 Ba1 Cl1 83.75(7) 4_455 .
O1 Ba1 Cl1 78.27(7) . .
O1 Ba1 Cl1 78.27(7) 6 .
O2 Ba1 Cl1 63.83(9) 7_565 .
O2 Ba1 Cl1 63.83(9) 7_566 .
O2 Ba1 Cl1 67.39(5) 1_455 7_566
O1 Ba1 Cl1 130.74(7) 7_565 7_566
O1 Ba1 Cl1 78.64(7) 4_455 7_566
O1 Ba1 Cl1 63.92(6) . 7_566
O1 Ba1 Cl1 107.62(7) 6 7_566
O2 Ba1 Cl1 172.77(9) 7_565 7_566
O2 Ba1 Cl1 61.29(9) 7_566 7_566
Cl1 Ba1 Cl1 121.52(4) . 7_566
O2 Ba1 Cl1 67.39(5) 1_455 7_565
O1 Ba1 Cl1 78.64(7) 7_565 7_565
O1 Ba1 Cl1 130.74(7) 4_455 7_565
O1 Ba1 Cl1 107.62(7) . 7_565
O1 Ba1 Cl1 63.92(6) 6 7_565
O2 Ba1 Cl1 61.29(9) 7_565 7_565
O2 Ba1 Cl1 172.77(9) 7_566 7_565
Cl1 Ba1 Cl1 121.52(4) . 7_565
Cl1 Ba1 Cl1 111.88(6) 7_566 7_565
O2 Ba1 Se1 133.07(11) 1_455 .
O1 Ba1 Se1 141.25(6) 7_565 .
O1 Ba1 Se1 141.25(6) 4_455 .
O1 Ba1 Se1 26.93(6) . .
O1 Ba1 Se1 26.93(6) 6 .
O2 Ba1 Se1 89.31(9) 7_565 .
O2 Ba1 Se1 89.31(9) 7_566 .
Cl1 Ba1 Se1 72.57(3) . .
Cl1 Ba1 Se1 88.00(3) 7_566 .
Cl1 Ba1 Se1 88.00(3) 7_565 .
O2 Ba1 Se1 95.46(7) 1_455 7_565
O1 Ba1 Se1 26.42(6) 7_565 7_565
O1 Ba1 Se1 82.24(6) 4_455 7_565
O1 Ba1 Se1 137.87(6) . 7_565
O1 Ba1 Se1 94.42(6) 6 7_565
O2 Ba1 Se1 26.65(9) 7_565 7_565
O2 Ba1 Se1 115.11(9) 7_566 7_565
Cl1 Ba1 Se1 68.09(2) . 7_565
Cl1 Ba1 Se1 157.13(3) 7_566 7_565
Cl1 Ba1 Se1 72.09(3) 7_565 7_565
Se1 Ba1 Se1 114.835(16) . 7_565
O1 Mn1 O1 180.00(16) 8_655 4_455
O1 Mn1 O1 96.46(15) 8_655 7_565
O1 Mn1 O1 83.54(15) 4_455 7_565
O1 Mn1 O1 83.54(15) 8_655 3_545
O1 Mn1 O1 96.46(15) 4_455 3_545
O1 Mn1 O1 180.00(16) 7_565 3_545
O1 Mn1 Cl1 87.10(9) 8_655 5_655
O1 Mn1 Cl1 92.90(9) 4_455 5_655
O1 Mn1 Cl1 92.90(9) 7_565 5_655
O1 Mn1 Cl1 87.10(9) 3_545 5_655
O1 Mn1 Cl1 92.90(9) 8_655 1_455
O1 Mn1 Cl1 87.10(9) 4_455 1_455
O1 Mn1 Cl1 87.10(9) 7_565 1_455
O1 Mn1 Cl1 92.90(9) 3_545 1_455
Cl1 Mn1 Cl1 180.00(8) 5_655 1_455
O1 Mn1 Ba1 138.12(8) 8_655 .
O1 Mn1 Ba1 41.88(8) 4_455 .
O1 Mn1 Ba1 41.88(8) 7_565 .
O1 Mn1 Ba1 138.12(8) 3_545 .
Cl1 Mn1 Ba1 90.59(4) 5_655 .
Cl1 Mn1 Ba1 89.41(4) 1_455 .
O1 Mn1 Ba1 41.88(8) 8_655 5
O1 Mn1 Ba1 138.12(8) 4_455 5
O1 Mn1 Ba1 138.12(8) 7_565 5
O1 Mn1 Ba1 41.88(8) 3_545 5
Cl1 Mn1 Ba1 89.41(4) 5_655 5
Cl1 Mn1 Ba1 90.59(4) 1_455 5
Ba1 Mn1 Ba1 180.0 . 5
O2 Se1 O1 101.20(15) . 6
O2 Se1 O1 101.20(15) . .
O1 Se1 O1 97.9(2) 6 .
O2 Se1 Ba1 97.35(19) . .
O1 Se1 Ba1 49.69(10) 6 .
O1 Se1 Ba1 49.69(10) . .
O2 Se1 Ba1 55.84(8) . 7_665
O1 Se1 Ba1 47.12(10) 6 7_665
O1 Se1 Ba1 115.99(10) . 7_665
Ba1 Se1 Ba1 73.013(10) . 7_665
O2 Se1 Ba1 55.84(8) . 7_666
O1 Se1 Ba1 115.99(10) 6 7_666
O1 Se1 Ba1 47.12(10) . 7_666
Ba1 Se1 Ba1 73.013(10) . 7_666
Ba1 Se1 Ba1 95.750(16) 7_665 7_666
Se1 O1 Mn1 123.06(16) . 3
Se1 O1 Ba1 106.46(14) . 7_666
Mn1 O1 Ba1 107.21(11) 3 7_666
Se1 O1 Ba1 103.37(12) . .
Mn1 O1 Ba1 113.82(12) 3 .
Ba1 O1 Ba1 100.47(9) 7_666 .
Se1 O2 Ba1 144.3(3) . 1_655
Se1 O2 Ba1 97.51(13) . 7_665
Ba1 O2 Ba1 98.66(10) 1_655 7_665
Se1 O2 Ba1 97.51(13) . 7_666
Ba1 O2 Ba1 98.66(10) 1_655 7_666
Ba1 O2 Ba1 125.39(18) 7_665 7_666
Mn1 Cl1 Ba1 171.10(7) 1_655 .
Mn1 Cl1 Ba1 91.49(4) 1_655 7_666
Ba1 Cl1 Ba1 83.56(3) . 7_666
Mn1 Cl1 Ba1 91.49(4) 1_655 7_665
Ba1 Cl1 Ba1 83.56(3) . 7_665
Ba1 Cl1 Ba1 111.88(6) 7_666 7_665

loop_
_geom_bond_atom_site_label_1
_geom_bond_atom_site_label_2
_geom_bond_distance
_geom_bond_site_symmetry_2
Ba1 O2 2.686(5) 1_455
Ba1 O1 2.817(3) 7_565
Ba1 O1 2.817(3) 4_455
Ba1 O1 2.880(3) .
Ba1 O1 2.880(3) 6
Ba1 O2 3.077(2) 7_565
Ba1 O2 3.077(2) 7_566
Ba1 Cl1 3.2716(17) .
Ba1 Cl1 3.3004(11) 7_566
Ba1 Cl1 3.3004(11) 7_565
Ba1 Se1 3.6737(8) .
Ba1 Se1 3.6866(5) 7_565
Mn1 O1 2.168(3) 8_655
Mn1 O1 2.168(3) 4_455
Mn1 O1 2.168(3) 7_565
Mn1 O1 2.168(3) 3_545
Mn1 Cl1 2.5878(16) 5_655
Mn1 Cl1 2.5878(16) 1_455
Mn1 Ba1 4.0306(4) 5
Se1 O2 1.668(5) .
Se1 O1 1.710(3) 6
Se1 O1 1.710(3) .
Se1 Ba1 3.6866(5) 7_665
Se1 Ba1 3.6866(5) 7_666
O1 Mn1 2.168(3) 3
O1 Ba1 2.817(3) 7_666
O2 Ba1 2.686(5) 1_655
O2 Ba1 3.077(2) 7_665
O2 Ba1 3.077(2) 7_666
Cl1 Mn1 2.5879(16) 1_655
Cl1 Ba1 3.3004(11) 7_666
Cl1 Ba1 3.3004(11) 7_665
